data_8105654
loop_
_publ_author_name
'Shen, Fanfan'

_publ_section_title
;
 The pseudosymmetric crystal structure of
 2,4,6,8,10,12-hexanitrohexaazaisowurtzitane dimethyl carbonate (2/3),
 C21H30N24O33
;
_journal_issue 3
_journal_name_full 'Zeitschrift f\"ur Kristallographie - New Crystal Structures'
_journal_page_first 387
_journal_page_last 389
_journal_paper_doi 10.1515/ncrs-2018-0141
_journal_volume 234
_journal_year 2019
_chemical_absolute_configuration unk
_chemical_formula_moiety 2(C6H6N12O12),3(C3H6O3)
_chemical_formula_sum 'C21 H30 N24 O33'
_chemical_formula_weight 1146.69
_space_group_crystal_system orthorhombic
_space_group_IT_number 19
_space_group_name_Hall 'P 2ac 2ab'
_space_group_name_H-M_alt 'P 21 21 21'
_atom_sites_solution_hydrogens geom
_audit_creation_method SHELXL-2013
_cell_angle_alpha 90
_cell_angle_beta 90
_cell_angle_gamma 90
_cell_formula_units_Z 4
_cell_length_a 12.6527(16)
_cell_length_b 16.395(2)
_cell_length_c 20.606(3)
_cell_measurement_reflns_used 9266
_cell_measurement_temperature 200(2)
_cell_measurement_theta_max 28.30
_cell_measurement_theta_min 2.26
_cell_volume 4274.5(10)
_computing_cell_refinement 'Bruker SAINT[7]'
_computing_data_collection 'Bruker APEX2[6]'
_computing_data_reduction 'Bruker SAINT'
_computing_molecular_graphics 'Bruker SHELXTL[8]'
_computing_publication_material 'Bruker SHELXTL'
_computing_structure_refinement 'SHELXL-2014 (Sheldrick, 2014)'
_computing_structure_solution 'SHELXS-97 (Sheldrick 2008)'
_diffrn_ambient_temperature 200(2)
_diffrn_measured_fraction_theta_full 0.998
_diffrn_measured_fraction_theta_max 0.996
_diffrn_measurement_device_type 'Bruker APEX-II CCD'
_diffrn_measurement_method '\f and \w scans'
_diffrn_radiation_type MoK\a
_diffrn_radiation_wavelength 0.71073
_diffrn_reflns_av_R_equivalents 0.0335
_diffrn_reflns_av_unetI/netI 0.0380
_diffrn_reflns_Laue_measured_fraction_full 0.998
_diffrn_reflns_Laue_measured_fraction_max 0.996
_diffrn_reflns_limit_h_max 16
_diffrn_reflns_limit_h_min -16
_diffrn_reflns_limit_k_max 21
_diffrn_reflns_limit_k_min -21
_diffrn_reflns_limit_l_max 21
_diffrn_reflns_limit_l_min -27
_diffrn_reflns_number 31127
_diffrn_reflns_point_group_measured_fraction_full 0.999
_diffrn_reflns_point_group_measured_fraction_max 0.996
_diffrn_reflns_theta_full 25.242
_diffrn_reflns_theta_max 28.300
_diffrn_reflns_theta_min 1.889
_exptl_absorpt_coefficient_mu 0.169
_exptl_absorpt_correction_T_max 0.75
_exptl_absorpt_correction_T_min 0.68
_exptl_absorpt_correction_type multi-scan
_exptl_absorpt_process_details SADABS
_exptl_crystal_colour colorless
_exptl_crystal_density_diffrn 1.782
_exptl_crystal_description block
_exptl_crystal_F_000 2352
_exptl_crystal_size_max 0.500
_exptl_crystal_size_mid 0.460
_exptl_crystal_size_min 0.230
_refine_diff_density_max 0.312
_refine_diff_density_min -0.280
_refine_diff_density_rms 0.064
_refine_ls_abs_structure_details
; 
 Flack x determined using 3526 quotients [(I+)-(I-)]/[(I+)+(I-)] 
 (Parsons and Flack (2004), Acta Cryst. A60, s61). 
;
_refine_ls_abs_structure_Flack 0.2(4)
_refine_ls_extinction_coef .
_refine_ls_extinction_method none
_refine_ls_goodness_of_fit_ref 1.027
_refine_ls_hydrogen_treatment constr
_refine_ls_matrix_type full
_refine_ls_number_parameters 709
_refine_ls_number_reflns 10583
_refine_ls_number_restraints 0
_refine_ls_restrained_S_all 1.027
_refine_ls_R_factor_all 0.0480
_refine_ls_R_factor_gt 0.0367
_refine_ls_shift/su_max 0.001
_refine_ls_shift/su_mean 0.000
_refine_ls_structure_factor_coef Fsqd
_refine_ls_weighting_details
;
w=1/[\s^2^(Fo^2^)+(0.0501P)^2^+0.0271P]
where P=(Fo^2^+2Fc^2^)/3
;
_refine_ls_weighting_scheme calc
_refine_ls_wR_factor_gt 0.0848
_refine_ls_wR_factor_ref 0.0907
_reflns_Friedel_coverage 0.813
_reflns_Friedel_fraction_full 1.000
_reflns_Friedel_fraction_max 0.996
_reflns_number_gt 8856
_reflns_number_total 10583
_reflns_threshold_expression 'I > 2\s(I)'
_cod_data_source_file suppl_ncrs-2018-0141_suppl.cif
_cod_data_source_block 1
_cod_depositor_comments
;
The following automatic conversions were performed:

data item '_exptl_absorpt_correction_type' value 'Multi-scan' was
changed to 'multi-scan' in accordance with the built-in table derived
from the CIF Core dictionary named 'cif_core.dic' version 2.4.5 last
updated on 2014-11-21.

Automatic conversion script
Id: cif_fix_values 8738 2021-04-28 16:35:53Z antanas 

The following automatic conversions were performed:

data name '_iucr_refine_instruction_details' was replaced with
'_iucr_refine_instructions_details' as specified in the replacement
file 'data/replacement-values/replacement_tags.lst'.

Automatic conversion script
Id: cif_correct_tags 9268 2022-04-12 08:56:07Z antanas 
;
_cod_original_cell_volume 4274.5(9)
_cod_database_code 8105654
_shelx_space_group_comment
; 
The symmetry employed for this shelxl refinement is uniquely defined 
by the following loop, which should always be used as a source of 
symmetry information in preference to the above space-group names. 
They are only intended as comments. 
;
_shelx_estimated_absorpt_t_min 0.920
_shelx_estimated_absorpt_t_max 0.962

loop_
_space_group_symop_operation_xyz
'x, y, z'
'-x+1/2, -y, z+1/2'
'-x, y+1/2, -z+1/2'
'x+1/2, -y+1/2, -z'

loop_
_atom_site_label
_atom_site_type_symbol
_atom_site_fract_x
_atom_site_fract_y
_atom_site_fract_z
_atom_site_U_iso_or_equiv
_atom_site_adp_type
_atom_site_occupancy
_atom_site_site_symmetry_order
_atom_site_calc_flag
_atom_site_refinement_flags_posn
_atom_site_refinement_flags_adp
_atom_site_refinement_flags_occupancy
_atom_site_disorder_assembly
_atom_site_disorder_group
C1 C 0.67513(17) 0.11226(14) -0.04947(11) 0.0176(5) Uani 1 1 d . . . . .
H1 H 0.6170 0.1213 -0.0816 0.021 Uiso 1 1 calc R U . . .
C2 C 0.71257(18) 0.10781(14) 0.06793(11) 0.0180(5) Uani 1 1 d . . . . .
H2 H 0.6778 0.1127 0.1113 0.022 Uiso 1 1 calc R U . . .
C3 C 0.88556(19) 0.12269(14) 0.02720(11) 0.0186(5) Uani 1 1 d . . . . .
H3 H 0.9569 0.1456 0.0373 0.022 Uiso 1 1 calc R U . . .
C4 C 0.86085(18) 0.12678(15) -0.04829(11) 0.0186(5) Uani 1 1 d . . . . .
H4 H 0.9209 0.1521 -0.0726 0.022 Uiso 1 1 calc R U . . .
C5 C 0.72426(18) 0.02451(14) -0.05742(11) 0.0163(5) Uani 1 1 d . . . . .
H5 H 0.6887 -0.0067 -0.0929 0.020 Uiso 1 1 calc R U . . .
C6 C 0.76366(18) 0.02093(14) 0.05954(11) 0.0165(5) Uani 1 1 d . . . . .
H6 H 0.7534 -0.0129 0.0995 0.020 Uiso 1 1 calc R U . . .
C7 C 0.16906(18) 0.88948(14) -0.04092(11) 0.0176(5) Uani 1 1 d . . . . .
H7 H 0.1095 0.8825 -0.0723 0.021 Uiso 1 1 calc R U . . .
C8 C 0.35371(18) 0.86825(14) -0.04170(11) 0.0184(5) Uani 1 1 d . . . . .
H8 H 0.4118 0.8408 -0.0663 0.022 Uiso 1 1 calc R U . . .
C9 C 0.37974(19) 0.87187(15) 0.03383(11) 0.0194(5) Uani 1 1 d . . . . .
H9 H 0.4498 0.8466 0.0439 0.023 Uiso 1 1 calc R U . . .
C10 C 0.20928(18) 0.89493(14) 0.07624(11) 0.0183(5) Uani 1 1 d . . . . .
H10 H 0.1757 0.8921 0.1201 0.022 Uiso 1 1 calc R U . . .
C11 C 0.26522(18) 0.97982(14) 0.06586(11) 0.0165(5) Uani 1 1 d . . . . .
H11 H 0.2591 1.0149 0.1054 0.020 Uiso 1 1 calc R U . . .
C12 C 0.22264(18) 0.97472(14) -0.05036(11) 0.0163(5) Uani 1 1 d . . . . .
H12 H 0.1879 1.0062 -0.0860 0.020 Uiso 1 1 calc R U . . .
C13 C 0.4492(3) 0.6330(2) 0.24227(18) 0.0594(10) Uani 1 1 d . . . . .
H13A H 0.3803 0.6586 0.2346 0.089 Uiso 1 1 calc R U . . .
H13B H 0.5022 0.6580 0.2138 0.089 Uiso 1 1 calc R U . . .
H13C H 0.4699 0.6410 0.2877 0.089 Uiso 1 1 calc R U . . .
C14 C 0.3681(2) 0.50758(18) 0.26046(13) 0.0377(7) Uani 1 1 d . . . . .
C15 C 0.3010(3) 0.37583(19) 0.27823(15) 0.0499(9) Uani 1 1 d . . . . .
H15A H 0.3177 0.3781 0.3246 0.075 Uiso 1 1 calc R U . . .
H15B H 0.3095 0.3198 0.2626 0.075 Uiso 1 1 calc R U . . .
H15C H 0.2278 0.3934 0.2714 0.075 Uiso 1 1 calc R U . . .
C16 C 0.7686(3) 0.60670(18) 0.27272(14) 0.0407(7) Uani 1 1 d . . . . .
H16A H 0.7123 0.6168 0.3044 0.061 Uiso 1 1 calc R U . . .
H16B H 0.7924 0.6587 0.2543 0.061 Uiso 1 1 calc R U . . .
H16C H 0.8280 0.5796 0.2943 0.061 Uiso 1 1 calc R U . . .
C17 C 0.6951(2) 0.48224(17) 0.24002(12) 0.0298(6) Uani 1 1 d . . . . .
C18 C 0.6158(3) 0.36378(18) 0.19977(15) 0.0418(7) Uani 1 1 d . . . . .
H18A H 0.6671 0.3289 0.2222 0.063 Uiso 1 1 calc R U . . .
H18B H 0.5961 0.3386 0.1584 0.063 Uiso 1 1 calc R U . . .
H18C H 0.5527 0.3702 0.2269 0.063 Uiso 1 1 calc R U . . .
C19 C 0.4624(3) 0.1336(2) 0.76764(17) 0.0488(8) Uani 1 1 d . . . . .
H19A H 0.4813 0.1492 0.8121 0.073 Uiso 1 1 calc R U . . .
H19B H 0.3952 0.1593 0.7557 0.073 Uiso 1 1 calc R U . . .
H19C H 0.5179 0.1517 0.7378 0.073 Uiso 1 1 calc R U . . .
C20 C 0.5343(2) 0.00383(17) 0.78435(13) 0.0324(6) Uani 1 1 d . . . . .
C21 C 0.5933(3) -0.1312(2) 0.79420(17) 0.0515(9) Uani 1 1 d . . . . .
H21A H 0.6596 -0.1184 0.7718 0.077 Uiso 1 1 calc R U . . .
H21B H 0.5711 -0.1867 0.7830 0.077 Uiso 1 1 calc R U . . .
H21C H 0.6038 -0.1272 0.8412 0.077 Uiso 1 1 calc R U . . .
N1 N 0.76299(15) 0.17019(12) -0.06041(9) 0.0182(4) Uani 1 1 d . . . . .
N2 N 0.76032(17) 0.21102(12) -0.12215(10) 0.0228(4) Uani 1 1 d . . . . .
N3 N 0.63625(15) 0.12045(12) 0.01645(10) 0.0192(4) Uani 1 1 d . . . . .
N4 N 0.56919(16) 0.18908(13) 0.02691(11) 0.0244(5) Uani 1 1 d . . . . .
N5 N 0.80259(15) 0.16525(12) 0.06283(9) 0.0197(4) Uani 1 1 d . . . . .
N6 N 0.83572(19) 0.19763(13) 0.12476(10) 0.0281(5) Uani 1 1 d . . . . .
N7 N 0.83347(15) 0.04729(12) -0.07550(9) 0.0176(4) Uani 1 1 d . . . . .
N8 N 0.91015(16) -0.01199(15) -0.07923(10) 0.0258(5) Uani 1 1 d . . . . .
N9 N 0.71715(16) -0.01795(12) 0.00381(9) 0.0177(4) Uani 1 1 d . . . . .
N10 N 0.71156(18) -0.10363(13) 0.00353(10) 0.0260(5) Uani 1 1 d . . . . .
N11 N 0.87663(15) 0.03741(12) 0.04816(9) 0.0180(4) Uani 1 1 d . . . . .
N12 N 0.94883(17) 0.01129(14) 0.09679(10) 0.0254(5) Uani 1 1 d . . . . .
N13 N 0.13075(15) 0.88337(12) 0.02540(10) 0.0190(4) Uani 1 1 d . . . . .
N14 N 0.06187(16) 0.81587(13) 0.03667(11) 0.0260(5) Uani 1 1 d . . . . .
N15 N 0.25249(15) 0.82830(12) -0.05325(9) 0.0187(4) Uani 1 1 d . . . . .
N16 N 0.24530(18) 0.79141(13) -0.11655(10) 0.0247(5) Uani 1 1 d . . . . .
N17 N 0.29435(16) 0.83362(12) 0.07026(9) 0.0201(4) Uani 1 1 d . . . . .
N18 N 0.32585(19) 0.79562(13) 0.12969(10) 0.0282(5) Uani 1 1 d . . . . .
N19 N 0.21885(16) 1.01884(11) 0.01018(9) 0.0171(4) Uani 1 1 d . . . . .
N20 N 0.20948(18) 1.10386(13) 0.00988(11) 0.0270(5) Uani 1 1 d . . . . .
N21 N 0.33004(15) 0.94896(12) -0.06905(9) 0.0176(4) Uani 1 1 d . . . . .
N22 N 0.40889(16) 1.00570(14) -0.07196(10) 0.0258(5) Uani 1 1 d . . . . .
N23 N 0.37591(15) 0.95743(12) 0.05306(9) 0.0177(4) Uani 1 1 d . . . . .
N24 N 0.45569(16) 0.98858(14) 0.09337(10) 0.0254(5) Uani 1 1 d . . . . .
O1 O 0.84458(15) 0.23413(12) -0.14328(9) 0.0328(4) Uani 1 1 d . . . . .
O2 O 0.67422(14) 0.22262(12) -0.14531(9) 0.0326(4) Uani 1 1 d . . . . .
O3 O 0.52551(16) 0.21602(12) -0.02126(10) 0.0410(5) Uani 1 1 d . . . . .
O4 O 0.55785(15) 0.21182(11) 0.08219(9) 0.0321(4) Uani 1 1 d . . . . .
O5 O 0.76596(17) 0.21543(13) 0.16197(9) 0.0405(5) Uani 1 1 d . . . . .
O6 O 0.92974(16) 0.20657(15) 0.13298(10) 0.0442(5) Uani 1 1 d . . . . .
O7 O 1.00103(13) 0.01225(14) -0.07588(10) 0.0364(5) Uani 1 1 d . . . . .
O8 O 0.88062(17) -0.08185(12) -0.08696(10) 0.0386(5) Uani 1 1 d . . . . .
O9 O 0.67274(17) -0.13544(11) -0.04388(10) 0.0373(5) Uani 1 1 d . . . . .
O10 O 0.7424(2) -0.13729(11) 0.05235(10) 0.0442(6) Uani 1 1 d . . . . .
O11 O 1.03522(14) 0.04300(13) 0.09654(9) 0.0343(5) Uani 1 1 d . . . . .
O12 O 0.91996(17) -0.04454(14) 0.13097(11) 0.0484(6) Uani 1 1 d . . . . .
O13 O 0.05004(16) 0.79488(13) 0.09236(10) 0.0392(5) Uani 1 1 d . . . . .
O14 O 0.01861(17) 0.78776(12) -0.01076(10) 0.0413(5) Uani 1 1 d . . . . .
O15 O 0.15714(15) 0.78373(12) -0.13831(10) 0.0363(5) Uani 1 1 d . . . . .
O16 O 0.32714(15) 0.76718(12) -0.14031(9) 0.0338(5) Uani 1 1 d . . . . .
O17 O 0.25428(17) 0.77779(12) 0.16647(9) 0.0369(5) Uani 1 1 d . . . . .
O18 O 0.41859(17) 0.78036(15) 0.13639(10) 0.0468(6) Uani 1 1 d . . . . .
O19 O 0.2355(2) 1.13853(11) 0.05933(10) 0.0441(6) Uani 1 1 d . . . . .
O20 O 0.17145(18) 1.13437(11) -0.03828(10) 0.0391(5) Uani 1 1 d . . . . .
O21 O 0.38337(17) 1.07637(12) -0.07984(10) 0.0383(5) Uani 1 1 d . . . . .
O22 O 0.49939(13) 0.97899(15) -0.06786(10) 0.0383(5) Uani 1 1 d . . . . .
O23 O 0.43954(16) 1.05537(12) 0.11665(9) 0.0364(5) Uani 1 1 d . . . . .
O24 O 0.53618(15) 0.94879(14) 0.09710(10) 0.0391(5) Uani 1 1 d . . . . .
O25 O 0.4423(2) 0.54612(16) 0.22842(12) 0.0632(8) Uani 1 1 d . . . . .
O26 O 0.30677(16) 0.53597(13) 0.29828(9) 0.0402(5) Uani 1 1 d . . . . .
O27 O 0.3716(2) 0.42919(14) 0.24302(10) 0.0571(7) Uani 1 1 d . . . . .
O28 O 0.72880(17) 0.55502(12) 0.22136(9) 0.0378(5) Uani 1 1 d . . . . .
O29 O 0.69442(16) 0.45652(11) 0.29486(8) 0.0360(5) Uani 1 1 d . . . . .
O30 O 0.66216(17) 0.44240(12) 0.18785(8) 0.0382(5) Uani 1 1 d . . . . .
O31 O 0.45195(17) 0.04644(14) 0.76383(11) 0.0460(5) Uani 1 1 d . . . . .
O32 O 0.61348(15) 0.03081(13) 0.80771(9) 0.0395(5) Uani 1 1 d . . . . .
O33 O 0.51323(18) -0.07451(13) 0.77449(12) 0.0515(6) Uani 1 1 d . . . . .

loop_
_atom_site_aniso_label
_atom_site_aniso_U_11
_atom_site_aniso_U_22
_atom_site_aniso_U_33
_atom_site_aniso_U_23
_atom_site_aniso_U_13
_atom_site_aniso_U_12
C1 0.0174(11) 0.0149(11) 0.0205(11) 0.0022(9) 0.0004(9) 0.0018(9)
C2 0.0189(11) 0.0158(11) 0.0194(11) 0.0007(9) 0.0033(9) 0.0019(9)
C3 0.0186(11) 0.0183(12) 0.0188(11) -0.0002(9) 0.0001(9) -0.0028(9)
C4 0.0168(11) 0.0204(12) 0.0186(11) 0.0011(9) -0.0006(9) -0.0019(9)
C5 0.0149(10) 0.0151(11) 0.0189(11) 0.0012(9) -0.0013(9) 0.0016(9)
C6 0.0165(11) 0.0149(11) 0.0182(11) 0.0029(9) 0.0016(9) 0.0008(9)
C7 0.0162(10) 0.0154(11) 0.0211(11) -0.0005(9) -0.0034(9) 0.0009(9)
C8 0.0176(11) 0.0198(12) 0.0178(11) -0.0018(9) -0.0015(9) 0.0049(9)
C9 0.0184(11) 0.0219(13) 0.0179(11) -0.0004(9) -0.0016(9) 0.0036(10)
C10 0.0181(11) 0.0155(11) 0.0213(11) -0.0014(9) 0.0017(9) -0.0028(9)
C11 0.0177(11) 0.0148(11) 0.0172(11) 0.0000(9) 0.0015(9) -0.0008(9)
C12 0.0152(11) 0.0151(11) 0.0187(11) -0.0007(9) -0.0018(9) -0.0002(9)
C13 0.062(2) 0.054(2) 0.062(2) 0.0296(19) 0.0181(19) 0.0068(19)
C14 0.0490(17) 0.0422(17) 0.0218(13) 0.0085(12) 0.0062(12) 0.0204(14)
C15 0.079(2) 0.0360(17) 0.0343(16) 0.0017(13) -0.0046(17) 0.0048(17)
C16 0.0615(19) 0.0345(15) 0.0263(14) -0.0007(12) 0.0048(14) -0.0052(15)
C17 0.0350(14) 0.0311(13) 0.0232(13) -0.0017(11) 0.0017(11) 0.0131(11)
C18 0.0540(18) 0.0357(17) 0.0356(15) -0.0070(13) -0.0021(14) 0.0043(15)
C19 0.057(2) 0.0357(17) 0.054(2) -0.0019(15) -0.0077(17) 0.0065(16)
C20 0.0396(15) 0.0356(16) 0.0221(12) -0.0048(11) 0.0018(11) -0.0013(13)
C21 0.069(2) 0.0349(17) 0.0506(19) -0.0036(15) -0.0025(18) 0.0108(17)
N1 0.0203(9) 0.0163(10) 0.0181(9) 0.0038(7) -0.0019(8) -0.0005(8)
N2 0.0342(12) 0.0145(10) 0.0196(10) 0.0011(8) -0.0033(9) -0.0007(9)
N3 0.0149(9) 0.0181(10) 0.0246(10) -0.0003(8) 0.0009(8) 0.0056(8)
N4 0.0188(10) 0.0174(10) 0.0369(12) -0.0013(9) 0.0017(9) 0.0051(8)
N5 0.0226(10) 0.0173(10) 0.0190(9) -0.0032(8) -0.0007(8) -0.0023(8)
N6 0.0401(13) 0.0221(11) 0.0222(10) -0.0041(9) -0.0014(10) -0.0021(10)
N7 0.0153(9) 0.0189(10) 0.0186(9) 0.0004(8) 0.0011(7) 0.0016(8)
N8 0.0228(11) 0.0341(13) 0.0206(10) -0.0006(9) 0.0030(8) 0.0098(10)
N9 0.0196(10) 0.0113(9) 0.0222(10) 0.0013(8) -0.0010(8) -0.0005(8)
N10 0.0342(13) 0.0132(10) 0.0307(12) 0.0016(9) 0.0004(10) -0.0015(9)
N11 0.0165(9) 0.0200(10) 0.0175(9) 0.0033(8) -0.0020(8) 0.0007(8)
N12 0.0230(11) 0.0318(12) 0.0215(10) 0.0014(9) -0.0030(9) 0.0076(10)
N13 0.0172(10) 0.0160(10) 0.0239(10) -0.0003(8) 0.0012(8) -0.0052(8)
N14 0.0198(10) 0.0188(11) 0.0393(13) 0.0013(9) 0.0015(9) -0.0057(9)
N15 0.0211(10) 0.0159(10) 0.0190(9) -0.0055(8) -0.0031(8) 0.0020(8)
N16 0.0373(12) 0.0156(10) 0.0211(10) -0.0039(8) -0.0047(9) 0.0022(9)
N17 0.0245(10) 0.0174(10) 0.0184(9) 0.0029(8) -0.0004(8) 0.0020(9)
N18 0.0410(13) 0.0202(11) 0.0235(11) 0.0041(9) -0.0030(10) 0.0047(10)
N19 0.0214(10) 0.0108(9) 0.0190(9) -0.0008(7) -0.0001(8) 0.0000(8)
N20 0.0367(13) 0.0146(10) 0.0296(12) -0.0014(9) -0.0020(10) 0.0026(10)
N21 0.0162(9) 0.0191(10) 0.0176(9) 0.0008(8) 0.0006(7) -0.0020(8)
N22 0.0231(11) 0.0337(14) 0.0205(10) 0.0014(9) 0.0038(8) -0.0080(10)
N23 0.0149(9) 0.0211(10) 0.0172(9) -0.0038(8) -0.0029(7) -0.0025(8)
N24 0.0208(10) 0.0355(13) 0.0198(10) -0.0006(9) -0.0023(9) -0.0088(10)
O1 0.0379(10) 0.0324(11) 0.0280(10) 0.0104(8) 0.0035(8) -0.0066(9)
O2 0.0363(10) 0.0292(10) 0.0324(10) 0.0097(8) -0.0133(8) 0.0005(9)
O3 0.0418(12) 0.0332(12) 0.0480(12) -0.0029(9) -0.0131(10) 0.0228(10)
O4 0.0342(10) 0.0258(10) 0.0362(11) -0.0042(8) 0.0120(8) 0.0097(8)
O5 0.0464(11) 0.0430(12) 0.0322(10) -0.0195(9) 0.0049(10) 0.0045(10)
O6 0.0362(11) 0.0614(15) 0.0351(11) -0.0175(11) -0.0041(9) -0.0157(11)
O7 0.0165(9) 0.0515(13) 0.0413(12) 0.0001(10) 0.0041(8) 0.0074(9)
O8 0.0418(12) 0.0238(10) 0.0501(12) -0.0065(9) 0.0081(10) 0.0110(9)
O9 0.0528(12) 0.0184(10) 0.0407(11) -0.0049(8) -0.0130(10) -0.0070(9)
O10 0.0809(16) 0.0176(10) 0.0342(11) 0.0071(8) -0.0123(11) 0.0032(10)
O11 0.0198(9) 0.0514(13) 0.0316(10) 0.0008(9) -0.0067(8) 0.0022(10)
O12 0.0401(11) 0.0527(14) 0.0525(13) 0.0326(12) -0.0137(10) -0.0003(11)
O13 0.0388(11) 0.0394(12) 0.0395(11) 0.0066(9) 0.0098(9) -0.0163(10)
O14 0.0440(12) 0.0355(12) 0.0445(12) 0.0027(10) -0.0134(10) -0.0231(10)
O15 0.0374(10) 0.0330(11) 0.0386(11) -0.0129(9) -0.0166(9) 0.0010(9)
O16 0.0413(11) 0.0344(11) 0.0259(9) -0.0109(8) 0.0037(9) 0.0071(9)
O17 0.0502(12) 0.0316(11) 0.0288(10) 0.0124(8) 0.0050(9) -0.0064(10)
O18 0.0433(12) 0.0580(15) 0.0389(12) 0.0210(11) -0.0038(10) 0.0214(11)
O19 0.0812(16) 0.0167(10) 0.0344(11) -0.0082(8) -0.0124(11) -0.0014(10)
O20 0.0603(13) 0.0198(10) 0.0372(11) 0.0027(8) -0.0132(11) 0.0110(10)
O21 0.0445(12) 0.0244(10) 0.0461(12) 0.0056(9) 0.0041(10) -0.0129(9)
O22 0.0156(9) 0.0575(14) 0.0418(12) -0.0014(10) 0.0044(8) -0.0069(9)
O23 0.0354(11) 0.0355(11) 0.0383(11) -0.0143(9) -0.0017(9) -0.0130(9)
O24 0.0211(9) 0.0554(14) 0.0409(11) -0.0044(10) -0.0100(9) 0.0015(10)
O25 0.0800(18) 0.0554(16) 0.0543(14) 0.0250(13) 0.0363(14) 0.0258(15)
O26 0.0455(11) 0.0465(12) 0.0286(10) -0.0020(9) 0.0041(9) 0.0081(10)
O27 0.0890(18) 0.0418(13) 0.0407(12) 0.0048(10) 0.0203(12) 0.0240(13)
O28 0.0581(12) 0.0324(11) 0.0228(9) 0.0019(8) 0.0015(9) 0.0018(10)
O29 0.0574(12) 0.0302(10) 0.0204(9) -0.0001(8) -0.0008(8) 0.0026(9)
O30 0.0570(12) 0.0368(11) 0.0209(9) -0.0046(8) -0.0025(9) 0.0041(10)
O31 0.0420(12) 0.0388(12) 0.0574(14) -0.0081(11) -0.0112(11) 0.0007(11)
O32 0.0440(12) 0.0414(12) 0.0330(10) 0.0013(9) -0.0062(9) -0.0054(10)
O33 0.0591(14) 0.0322(12) 0.0632(15) -0.0087(11) -0.0159(12) 0.0002(10)

loop_
_atom_type_symbol
_atom_type_description
_atom_type_scat_dispersion_real
_atom_type_scat_dispersion_imag
_atom_type_scat_source
C C 0.0033 0.0016 'International Tables Vol C Tables 4.2.6.8 and 6.1.1.4'
H H 0.0000 0.0000 'International Tables Vol C Tables 4.2.6.8 and 6.1.1.4'
N N 0.0061 0.0033 'International Tables Vol C Tables 4.2.6.8 and 6.1.1.4'
O O 0.0106 0.0060 'International Tables Vol C Tables 4.2.6.8 and 6.1.1.4'

loop_
_geom_angle_atom_site_label_1
_geom_angle_atom_site_label_2
_geom_angle_atom_site_label_3
_geom_angle
_geom_angle_site_symmetry_1
_geom_angle_site_symmetry_3
N3 C1 N1 109.75(19) . .
N3 C1 C5 108.40(18) . .
N1 C1 C5 105.89(17) . .
N3 C1 H1 110.9 . .
N1 C1 H1 110.9 . .
C5 C1 H1 110.9 . .
N3 C2 N5 111.67(18) . .
N3 C2 C6 108.83(18) . .
N5 C2 C6 104.58(17) . .
N3 C2 H2 110.5 . .
N5 C2 H2 110.5 . .
C6 C2 H2 110.5 . .
N5 C3 N11 104.61(18) . .
N5 C3 C4 109.33(19) . .
N11 C3 C4 108.26(18) . .
N5 C3 H3 111.5 . .
N11 C3 H3 111.5 . .
C4 C3 H3 111.5 . .
N1 C4 N7 99.75(18) . .
N1 C4 C3 110.95(19) . .
N7 C4 C3 112.65(19) . .
N1 C4 H4 111.0 . .
N7 C4 H4 111.0 . .
C3 C4 H4 111.0 . .
N9 C5 N7 113.58(19) . .
N9 C5 C1 108.95(18) . .
N7 C5 C1 99.45(17) . .
N9 C5 H5 111.4 . .
N7 C5 H5 111.4 . .
C1 C5 H5 111.4 . .
N9 C6 N11 110.54(19) . .
N9 C6 C2 108.70(18) . .
N11 C6 C2 104.48(18) . .
N9 C6 H6 111.0 . .
N11 C6 H6 111.0 . .
C2 C6 H6 111.0 . .
N13 C7 N15 110.67(19) . .
N13 C7 C12 108.83(18) . .
N15 C7 C12 105.98(18) . .
N13 C7 H7 110.4 . .
N15 C7 H7 110.4 . .
C12 C7 H7 110.4 . .
N15 C8 N21 99.38(17) . .
N15 C8 C9 110.98(19) . .
N21 C8 C9 112.56(19) . .
N15 C8 H8 111.1 . .
N21 C8 H8 111.1 . .
C9 C8 H8 111.1 . .
N17 C9 N23 104.43(19) . .
N17 C9 C8 109.52(19) . .
N23 C9 C8 107.14(18) . .
N17 C9 H9 111.8 . .
N23 C9 H9 111.8 . .
C8 C9 H9 111.8 . .
N13 C10 N17 110.40(18) . .
N13 C10 C11 108.89(19) . .
N17 C10 C11 105.20(17) . .
N13 C10 H10 110.7 . .
N17 C10 H10 110.7 . .
C11 C10 H10 110.7 . .
N19 C11 N23 110.87(18) . .
N19 C11 C10 108.53(18) . .
N23 C11 C10 103.38(18) . .
N19 C11 H11 111.3 . .
N23 C11 H11 111.3 . .
C10 C11 H11 111.3 . .
N19 C12 N21 113.59(18) . .
N19 C12 C7 109.02(18) . .
N21 C12 C7 100.13(17) . .
N19 C12 H12 111.2 . .
N21 C12 H12 111.2 . .
C7 C12 H12 111.2 . .
O25 C13 H13A 109.5 . .
O25 C13 H13B 109.5 . .
H13A C13 H13B 109.5 . .
O25 C13 H13C 109.5 . .
H13A C13 H13C 109.5 . .
H13B C13 H13C 109.5 . .
O26 C14 O25 127.3(3) . .
O26 C14 O27 124.9(3) . .
O25 C14 O27 107.7(3) . .
O27 C15 H15A 109.5 . .
O27 C15 H15B 109.5 . .
H15A C15 H15B 109.5 . .
O27 C15 H15C 109.5 . .
H15A C15 H15C 109.5 . .
H15B C15 H15C 109.5 . .
O28 C16 H16A 109.5 . .
O28 C16 H16B 109.5 . .
H16A C16 H16B 109.5 . .
O28 C16 H16C 109.5 . .
H16A C16 H16C 109.5 . .
H16B C16 H16C 109.5 . .
O29 C17 O28 126.1(3) . .
O29 C17 O30 125.8(3) . .
O28 C17 O30 108.1(2) . .
O30 C18 H18A 109.5 . .
O30 C18 H18B 109.5 . .
H18A C18 H18B 109.5 . .
O30 C18 H18C 109.5 . .
H18A C18 H18C 109.5 . .
H18B C18 H18C 109.5 . .
O31 C19 H19A 109.5 . .
O31 C19 H19B 109.5 . .
H19A C19 H19B 109.5 . .
O31 C19 H19C 109.5 . .
H19A C19 H19C 109.5 . .
H19B C19 H19C 109.5 . .
O32 C20 O31 126.3(3) . .
O32 C20 O33 126.0(3) . .
O31 C20 O33 107.7(2) . .
O33 C21 H21A 109.5 . .
O33 C21 H21B 109.5 . .
H21A C21 H21B 109.5 . .
O33 C21 H21C 109.5 . .
H21A C21 H21C 109.5 . .
H21B C21 H21C 109.5 . .
N2 N1 C4 113.64(18) . .
N2 N1 C1 114.58(18) . .
C4 N1 C1 107.47(17) . .
O2 N2 O1 127.1(2) . .
O2 N2 N1 116.4(2) . .
O1 N2 N1 116.3(2) . .
N4 N3 C2 113.50(19) . .
N4 N3 C1 114.61(18) . .
C2 N3 C1 116.49(18) . .
O4 N4 O3 127.1(2) . .
O4 N4 N3 117.2(2) . .
O3 N4 N3 115.6(2) . .
N6 N5 C3 114.31(19) . .
N6 N5 C2 113.21(18) . .
C3 N5 C2 106.55(18) . .
O5 N6 O6 127.0(2) . .
O5 N6 N5 116.0(2) . .
O6 N6 N5 117.0(2) . .
N8 N7 C4 118.99(19) . .
N8 N7 C5 119.64(19) . .
C4 N7 C5 110.50(18) . .
O8 N8 O7 127.2(2) . .
O8 N8 N7 117.2(2) . .
O7 N8 N7 115.6(2) . .
N10 N9 C6 117.79(19) . .
N10 N9 C5 118.76(19) . .
C6 N9 C5 117.27(18) . .
O9 N10 O10 127.2(2) . .
O9 N10 N9 117.0(2) . .
O10 N10 N9 115.8(2) . .
N12 N11 C3 116.41(19) . .
N12 N11 C6 117.12(18) . .
C3 N11 C6 107.22(18) . .
O11 N12 O12 126.8(2) . .
O11 N12 N11 116.6(2) . .
O12 N12 N11 116.3(2) . .
N14 N13 C7 114.20(18) . .
N14 N13 C10 113.60(19) . .
C7 N13 C10 116.10(18) . .
O13 N14 O14 127.1(2) . .
O13 N14 N13 116.8(2) . .
O14 N14 N13 116.1(2) . .
N16 N15 C8 113.07(18) . .
N16 N15 C7 113.29(18) . .
C8 N15 C7 107.12(17) . .
O15 N16 O16 127.2(2) . .
O15 N16 N15 116.0(2) . .
O16 N16 N15 116.7(2) . .
N18 N17 C9 114.95(19) . .
N18 N17 C10 115.32(18) . .
C9 N17 C10 106.87(18) . .
O18 N18 O17 127.0(2) . .
O18 N18 N17 117.3(2) . .
O17 N18 N17 115.5(2) . .
N20 N19 C11 118.76(19) . .
N20 N19 C12 119.91(19) . .
C11 N19 C12 116.93(17) . .
O20 N20 O19 127.1(2) . .
O20 N20 N19 116.7(2) . .
O19 N20 N19 116.1(2) . .
N22 N21 C8 118.78(18) . .
N22 N21 C12 119.33(19) . .
C8 N21 C12 110.22(18) . .
O21 N22 O22 126.7(2) . .
O21 N22 N21 117.5(2) . .
O22 N22 N21 115.8(2) . .
N24 N23 C9 119.14(19) . .
N24 N23 C11 119.19(18) . .
C9 N23 C11 108.68(18) . .
O24 N24 O23 127.1(2) . .
O24 N24 N23 116.5(2) . .
O23 N24 N23 116.2(2) . .
C14 O25 C13 114.6(3) . .
C14 O27 C15 115.3(2) . .
C17 O28 C16 115.3(2) . .
C17 O30 C18 115.6(2) . .
C20 O31 C19 115.8(2) . .
C20 O33 C21 116.2(2) . .

loop_
_geom_bond_atom_site_label_1
_geom_bond_atom_site_label_2
_geom_bond_distance
_geom_bond_site_symmetry_2
C1 N3 1.451(3) .
C1 N1 1.480(3) .
C1 C5 1.576(3) .
C1 H1 1.0000 .
C2 N3 1.449(3) .
C2 N5 1.482(3) .
C2 C6 1.574(3) .
C2 H2 1.0000 .
C3 N5 1.459(3) .
C3 N11 1.468(3) .
C3 C4 1.588(3) .
C3 H3 1.0000 .
C4 N1 1.450(3) .
C4 N7 1.460(3) .
C4 H4 1.0000 .
C5 N9 1.444(3) .
C5 N7 1.479(3) .
C5 H5 1.0000 .
C6 N9 1.439(3) .
C6 N11 1.473(3) .
C6 H6 1.0000 .
C7 N13 1.454(3) .
C7 N15 1.478(3) .
C7 C12 1.565(3) .
C7 H7 1.0000 .
C8 N15 1.458(3) .
C8 N21 1.469(3) .
C8 C9 1.592(3) .
C8 H8 1.0000 .
C9 N17 1.457(3) .
C9 N23 1.458(3) .
C9 H9 1.0000 .
C10 N13 1.456(3) .
C10 N17 1.478(3) .
C10 C11 1.576(3) .
C10 H10 1.0000 .
C11 N19 1.439(3) .
C11 N23 1.472(3) .
C11 H11 1.0000 .
C12 N19 1.443(3) .
C12 N21 1.474(3) .
C12 H12 1.0000 .
C13 O25 1.456(4) .
C13 H13A 0.9800 .
C13 H13B 0.9800 .
C13 H13C 0.9800 .
C14 O26 1.195(3) .
C14 O25 1.310(4) .
C14 O27 1.335(4) .
C15 O27 1.446(4) .
C15 H15A 0.9800 .
C15 H15B 0.9800 .
C15 H15C 0.9800 .
C16 O28 1.446(4) .
C16 H16A 0.9800 .
C16 H16B 0.9800 .
C16 H16C 0.9800 .
C17 O29 1.206(3) .
C17 O28 1.324(3) .
C17 O30 1.325(3) .
C18 O30 1.437(4) .
C18 H18A 0.9800 .
C18 H18B 0.9800 .
C18 H18C 0.9800 .
C19 O31 1.437(4) .
C19 H19A 0.9800 .
C19 H19B 0.9800 .
C19 H19C 0.9800 .
C20 O32 1.196(3) .
C20 O31 1.324(3) .
C20 O33 1.327(3) .
C21 O33 1.433(4) .
C21 H21A 0.9800 .
C21 H21B 0.9800 .
C21 H21C 0.9800 .
N1 N2 1.438(3) .
N2 O2 1.205(3) .
N2 O1 1.212(3) .
N3 N4 1.426(3) .
N4 O4 1.207(3) .
N4 O3 1.219(3) .
N5 N6 1.444(3) .
N6 O5 1.205(3) .
N6 O6 1.210(3) .
N7 N8 1.375(3) .
N8 O8 1.215(3) .
N8 O7 1.219(3) .
N9 N10 1.407(3) .
N10 O9 1.212(3) .
N10 O10 1.212(3) .
N11 N12 1.422(3) .
N12 O11 1.210(3) .
N12 O12 1.211(3) .
N13 N14 1.428(3) .
N14 O13 1.207(3) .
N14 O14 1.211(3) .
N15 N16 1.441(3) .
N16 O15 1.209(3) .
N16 O16 1.212(3) .
N17 N18 1.431(3) .
N18 O18 1.208(3) .
N18 O17 1.216(3) .
N19 N20 1.399(3) .
N20 O20 1.211(3) .
N20 O19 1.212(3) .
N21 N22 1.365(3) .
N22 O21 1.214(3) .
N22 O22 1.229(3) .
N23 N24 1.403(3) .
N24 O24 1.212(3) .
N24 O23 1.213(3) .
